data_2219963
loop_
_publ_author_name
'Abdullah, Zanariah'
'Ng, Seik Weng'

_publ_section_title
;
 A second monoclinic polymorph of <i>N</i>-(pyrazin-2-yl)aniline
;
_journal_coeditor_code PK2124
_journal_issue 11
_journal_name_full 'Acta Crystallographica Section E'
_journal_page_first o2106
_journal_paper_doi 10.1107/S1600536808031954
_journal_volume 64
_journal_year 2008
_chemical_formula_iupac 'C10 H9 N3'
_chemical_formula_moiety 'C10 H9 N3'
_chemical_formula_sum 'C10 H9 N3'
_chemical_formula_weight 171.20
_chemical_name_systematic
;
N-(pyrazin-2-yl)aniline
;
_space_group_IT_number 14
_symmetry_cell_setting monoclinic
_symmetry_space_group_name_Hall '-P 2yn'
_symmetry_space_group_name_H-M 'P 1 21/n 1'
_atom_sites_solution_hydrogens geom
_atom_sites_solution_primary direct
_atom_sites_solution_secondary difmap
_audit_creation_method SHELXL97
_cell_angle_alpha 90.00
_cell_angle_beta 104.643(2)
_cell_angle_gamma 90.00
_cell_formula_units_Z 4
_cell_length_a 8.2194(3)
_cell_length_b 8.8851(3)
_cell_length_c 11.8395(4)
_cell_measurement_reflns_used 1282
_cell_measurement_temperature 100(2)
_cell_measurement_theta_max 26.1
_cell_measurement_theta_min 2.7
_cell_volume 836.56(5)
_computing_cell_refinement 'SAINT (Bruker, 2007)'
_computing_data_collection 'APEX2 (Bruker, 2007)'
_computing_data_reduction 'SAINT (Bruker, 2007)'
_computing_molecular_graphics 'X-SEED (Barbour, 2001)'
_computing_publication_material 'publCIF (Westrip, 2008)'
_computing_structure_refinement 'SHELXL97 (Sheldrick, 2008)'
_computing_structure_solution 'SHELXS97 (Sheldrick, 2008)'
_diffrn_ambient_temperature 100(2)
_diffrn_measured_fraction_theta_full 0.999
_diffrn_measured_fraction_theta_max 0.999
_diffrn_measurement_device_type 'Bruker SMART APEX'
_diffrn_measurement_method \w
_diffrn_radiation_monochromator graphite
_diffrn_radiation_source 'fine-focus sealed tube'
_diffrn_radiation_type MoK\a
_diffrn_radiation_wavelength 0.71073
_diffrn_reflns_av_R_equivalents 0.0447
_diffrn_reflns_av_sigmaI/netI 0.0408
_diffrn_reflns_limit_h_max 10
_diffrn_reflns_limit_h_min -10
_diffrn_reflns_limit_k_max 11
_diffrn_reflns_limit_k_min -11
_diffrn_reflns_limit_l_max 14
_diffrn_reflns_limit_l_min -15
_diffrn_reflns_number 7621
_diffrn_reflns_theta_full 27.49
_diffrn_reflns_theta_max 27.49
_diffrn_reflns_theta_min 2.72
_diffrn_standards_decay_% 0
_diffrn_standards_interval_count 0
_diffrn_standards_interval_time 0
_diffrn_standards_number 0
_exptl_absorpt_coefficient_mu 0.086
_exptl_absorpt_correction_type none
_exptl_crystal_colour 'pale yellow'
_exptl_crystal_density_diffrn 1.359
_exptl_crystal_density_method 'not measured'
_exptl_crystal_description prism
_exptl_crystal_F_000 360
_exptl_crystal_size_max 0.25
_exptl_crystal_size_mid 0.05
_exptl_crystal_size_min 0.03
_refine_diff_density_max 0.201
_refine_diff_density_min -0.225
_refine_ls_extinction_method none
_refine_ls_goodness_of_fit_ref 1.028
_refine_ls_hydrogen_treatment mixed
_refine_ls_matrix_type full
_refine_ls_number_parameters 122
_refine_ls_number_reflns 1922
_refine_ls_number_restraints 0
_refine_ls_restrained_S_all 1.028
_refine_ls_R_factor_all 0.0659
_refine_ls_R_factor_gt 0.0424
_refine_ls_shift/su_max 0.001
_refine_ls_shift/su_mean 0.001
_refine_ls_structure_factor_coef Fsqd
_refine_ls_weighting_details 'calc w = 1/[\s^2^(Fo^2^)+(0.0547P)^2^+0.1331P] where P=(Fo^2^+2Fc^2^)/3'
_refine_ls_weighting_scheme calc
_refine_ls_wR_factor_gt 0.0999
_refine_ls_wR_factor_ref 0.1128
_reflns_number_gt 1389
_reflns_number_total 1922
_reflns_threshold_expression I>2\s(I)
_cod_data_source_file pk2124.cif
_cod_data_source_block I
_cod_original_sg_symbol_H-M 'P 21/n'
_cod_database_code 2219963
_cod_database_fobs_code 2219963

loop_
_symmetry_equiv_pos_as_xyz
'x, y, z'
'-x+1/2, y+1/2, -z+1/2'
'-x, -y, -z'
'x-1/2, -y-1/2, z-1/2'

loop_
_atom_site_type_symbol
_atom_site_label
_atom_site_fract_x
_atom_site_fract_y
_atom_site_fract_z
_atom_site_U_iso_or_equiv
_atom_site_adp_type
_atom_site_calc_flag
_atom_site_refinement_flags
_atom_site_occupancy
N N1 1.00115(16) 0.42084(14) 0.63143(11) 0.0216(3) Uani d . 1
H H1 1.103(2) 0.377(2) 0.6527(15) 0.035(5) Uiso d . 1
N N2 0.84988(15) 0.63197(14) 0.66840(11) 0.0230(3) Uani d . 1
N N3 1.15770(16) 0.76478(14) 0.78284(11) 0.0228(3) Uani d . 1
C C1 0.86787(18) 0.33136(16) 0.56827(12) 0.0193(3) Uani d . 1
C C2 0.89595(19) 0.17682(17) 0.56499(13) 0.0254(4) Uani d . 1
H H2 1.0021 0.1367 0.6049 0.030 Uiso calc R 1
C C3 0.7717(2) 0.08147(17) 0.50462(14) 0.0264(4) Uani d . 1
H H3 0.7933 -0.0235 0.5030 0.032 Uiso calc R 1
C C4 0.61582(19) 0.13750(17) 0.44633(13) 0.0232(3) Uani d . 1
H H4 0.5296 0.0717 0.4058 0.028 Uiso calc R 1
C C5 0.58777(19) 0.29106(17) 0.44814(13) 0.0222(3) Uani d . 1
H H5 0.4815 0.3305 0.4079 0.027 Uiso calc R 1
C C6 0.71238(18) 0.38836(16) 0.50783(13) 0.0211(3) Uani d . 1
H H6 0.6916 0.4936 0.5074 0.025 Uiso calc R 1
C C7 0.99583(18) 0.56191(16) 0.67668(13) 0.0192(3) Uani d . 1
C C8 1.14967(18) 0.63040(16) 0.73478(13) 0.0213(3) Uani d . 1
H H8 1.2514 0.5772 0.7393 0.026 Uiso calc R 1
C C9 1.00948(18) 0.83515(18) 0.77382(13) 0.0248(4) Uani d . 1
H H9 1.0085 0.9325 0.8069 0.030 Uiso calc R 1
C C10 0.8604(2) 0.76892(17) 0.71788(14) 0.0254(4) Uani d . 1
H H10 0.7592 0.8226 0.7139 0.030 Uiso calc R 1

loop_
_atom_site_aniso_label
_atom_site_aniso_U_11
_atom_site_aniso_U_22
_atom_site_aniso_U_33
_atom_site_aniso_U_12
_atom_site_aniso_U_13
_atom_site_aniso_U_23
N1 0.0144(7) 0.0200(7) 0.0276(7) 0.0019(5) 0.0003(5) -0.0014(5)
N2 0.0173(6) 0.0230(7) 0.0272(7) 0.0004(5) 0.0027(5) -0.0036(5)
N3 0.0195(7) 0.0228(7) 0.0251(7) -0.0033(5) 0.0037(5) -0.0011(5)
C1 0.0180(7) 0.0205(7) 0.0193(7) -0.0010(6) 0.0048(6) -0.0009(6)
C2 0.0217(8) 0.0227(8) 0.0289(8) 0.0040(6) 0.0012(6) 0.0000(6)
C3 0.0293(9) 0.0176(8) 0.0307(9) 0.0005(6) 0.0043(7) -0.0019(6)
C4 0.0217(8) 0.0233(8) 0.0244(8) -0.0059(6) 0.0053(6) -0.0035(6)
C5 0.0173(7) 0.0251(8) 0.0229(8) 0.0005(6) 0.0026(6) -0.0006(6)
C6 0.0195(8) 0.0190(7) 0.0237(8) 0.0005(6) 0.0031(6) -0.0011(6)
C7 0.0175(7) 0.0198(7) 0.0194(7) 0.0004(6) 0.0030(6) 0.0020(6)
C8 0.0177(7) 0.0224(8) 0.0233(8) -0.0001(6) 0.0041(6) 0.0015(6)
C9 0.0228(8) 0.0220(8) 0.0284(8) -0.0016(6) 0.0047(6) -0.0049(6)
C10 0.0202(8) 0.0241(8) 0.0307(9) 0.0032(6) 0.0043(6) -0.0041(7)

loop_
_atom_type_symbol
_atom_type_description
_atom_type_scat_dispersion_real
_atom_type_scat_dispersion_imag
_atom_type_scat_source
C C 0.0033 0.0016 'International Tables Vol C Tables 4.2.6.8 and 6.1.1.4'
H H 0.0000 0.0000 'International Tables Vol C Tables 4.2.6.8 and 6.1.1.4'
N N 0.0061 0.0033 'International Tables Vol C Tables 4.2.6.8 and 6.1.1.4'

loop_
_geom_angle_atom_site_label_1
_geom_angle_atom_site_label_2
_geom_angle_atom_site_label_3
_geom_angle
C7 N1 C1 128.94(13)
C7 N1 H1 114.0(12)
C1 N1 H1 116.7(11)
C7 N2 C10 115.67(13)
C8 N3 C9 116.12(13)
C6 C1 C2 118.72(13)
C6 C1 N1 123.92(13)
C2 C1 N1 117.35(13)
C3 C2 C1 120.88(14)
C3 C2 H2 119.6
C1 C2 H2 119.6
C2 C3 C4 120.52(14)
C2 C3 H3 119.7
C4 C3 H3 119.7
C5 C4 C3 118.88(14)
C5 C4 H4 120.6
C3 C4 H4 120.6
C4 C5 C6 121.11(14)
C4 C5 H5 119.4
C6 C5 H5 119.4
C5 C6 C1 119.86(14)
C5 C6 H6 120.1
C1 C6 H6 120.1
N2 C7 N1 121.09(13)
N2 C7 C8 120.79(13)
N1 C7 C8 118.11(13)
N3 C8 C7 122.74(13)
N3 C8 H8 118.6
C7 C8 H8 118.6
N3 C9 C10 121.23(14)
N3 C9 H9 119.4
C10 C9 H9 119.4
N2 C10 C9 123.44(14)
N2 C10 H10 118.3
C9 C10 H10 118.3

loop_
_geom_bond_atom_site_label_1
_geom_bond_atom_site_label_2
_geom_bond_distance
N1 C7 1.3681(19)
N1 C1 1.4061(19)
N1 H1 0.897(18)
N2 C7 1.3330(18)
N2 C10 1.3438(19)
N3 C8 1.3171(19)
N3 C9 1.3494(19)
C1 C6 1.393(2)
C1 C2 1.395(2)
C2 C3 1.379(2)
C2 H2 0.9500
C3 C4 1.385(2)
C3 H3 0.9500
C4 C5 1.385(2)
C4 H4 0.9500
C5 C6 1.389(2)
C5 H5 0.9500
C6 H6 0.9500
C7 C8 1.415(2)
C8 H8 0.9500
C9 C10 1.370(2)
C9 H9 0.9500
C10 H10 0.9500

loop_
_geom_hbond_atom_site_label_D
_geom_hbond_atom_site_label_H
_geom_hbond_atom_site_label_A
_geom_hbond_site_symmetry_A
_geom_hbond_distance_DH
_geom_hbond_distance_HA
_geom_hbond_distance_DA
_geom_hbond_angle_DHA
_geom_hbond_publ_flag
N1 H1 N3 2_746 0.90(2) 2.17(2) 3.062(2) 175(2) y

loop_
_geom_torsion_atom_site_label_1
_geom_torsion_atom_site_label_2
_geom_torsion_atom_site_label_3
_geom_torsion_atom_site_label_4
_geom_torsion
C7 N1 C1 C6 21.9(2)
C7 N1 C1 C2 -159.27(15)
C6 C1 C2 C3 -1.0(2)
N1 C1 C2 C3 -179.81(14)
C1 C2 C3 C4 -0.3(2)
C2 C3 C4 C5 1.0(2)
C3 C4 C5 C6 -0.5(2)
C4 C5 C6 C1 -0.8(2)
C2 C1 C6 C5 1.5(2)
N1 C1 C6 C5 -179.75(13)
C10 N2 C7 N1 178.88(14)
C10 N2 C7 C8 0.2(2)
C1 N1 C7 N2 2.9(2)
C1 N1 C7 C8 -178.36(14)
C9 N3 C8 C7 0.0(2)
N2 C7 C8 N3 -0.2(2)
N1 C7 C8 N3 -178.92(13)
C8 N3 C9 C10 0.1(2)
C7 N2 C10 C9 0.0(2)
N3 C9 C10 N2 -0.1(2)

loop_
_cod_related_entry_id
_cod_related_entry_database
_cod_related_entry_code
1 ChemSpider 5057333
